data_2012656
loop_
_publ_author_name
'Glidewell, Christopher'
'Low, John N.'
'Bomfim, Jo\~ao A. S.'
'Filgueiras, Carlos A. L.'
'Wardell, James L.'

_publ_section_title
;
 <i>catena</i>-Poly[[triphenyltin(IV)]-\m-hydroxo-\k^2^<i>O</i>:<i>O</i>]
 at 120K
;
_journal_issue 4
_journal_name_full 'Acta Crystallographica Section C'
_journal_page_first m199
_journal_page_last m201
_journal_paper_doi 10.1107/S0108270102001798
_journal_volume 58
_journal_year 2002
_chemical_formula_iupac '[Sn (C6 H5)3 O H]'
_chemical_formula_moiety 'C18 H16 O Sn'
_chemical_formula_sum 'C18 H16 O Sn'
_chemical_formula_weight 367.00
_chemical_name_systematic
;
catena-Poly[[triphenyltin(IV)]-\m-hydroxo-\k^2^O:O]
;
_space_group_IT_number 19
_symmetry_cell_setting orthorhombic
_symmetry_space_group_name_Hall 'P 2ac 2ab'
_symmetry_space_group_name_H-M 'P 21 21 21'
_atom_sites_solution_hydrogens geom
_atom_sites_solution_primary direct
_atom_sites_solution_secondary difmap
_cell_angle_alpha 90
_cell_angle_beta 90
_cell_angle_gamma 90
_cell_formula_units_Z 4
_cell_length_a 8.2573(2)
_cell_length_b 10.2229(2)
_cell_length_c 17.6996(5)
_cell_measurement_reflns_used 3376
_cell_measurement_temperature 120(2)
_cell_measurement_theta_max 27.45
_cell_measurement_theta_min 3.04
_cell_volume 1494.09(6)
_computing_cell_refinement 'DENZO-SMN (Otwinowski & Minor, 1997)'
_computing_data_collection 'KappaCCD Server Software (Nonius, 1997)'
_computing_data_reduction DENZO-SMN
_computing_molecular_graphics 'PLATON (Spek, 2002)'
_computing_publication_material 'SHELXL97 and PRPKAPPA (Ferguson, 1999)'
_computing_structure_refinement 'SHELXL97 (Sheldrick, 1997)'
_computing_structure_solution 'SHELXS97 (Sheldrick, 1997)'
_diffrn_ambient_temperature 120(2)
_diffrn_measured_fraction_theta_full 0.994
_diffrn_measured_fraction_theta_max 0.994
_diffrn_measurement_device_type 'Nonius KappaCCD area-detector'
_diffrn_measurement_method '\f scans, and \w scans with \k offsets'
_diffrn_radiation_monochromator graphite
_diffrn_radiation_source 'fine-focus sealed X-ray tube'
_diffrn_radiation_type 'Mo K\a'
_diffrn_radiation_wavelength 0.71073
_diffrn_reflns_av_R_equivalents 0.062
_diffrn_reflns_av_sigmaI/netI 0.038
_diffrn_reflns_limit_h_max 10
_diffrn_reflns_limit_h_min -9
_diffrn_reflns_limit_k_max 11
_diffrn_reflns_limit_k_min -13
_diffrn_reflns_limit_l_max 22
_diffrn_reflns_limit_l_min -18
_diffrn_reflns_number 10366
_diffrn_reflns_theta_full 27.45
_diffrn_reflns_theta_max 27.45
_diffrn_reflns_theta_min 3.04
_diffrn_standards_decay_% negligible
_exptl_absorpt_coefficient_mu 1.703
_exptl_absorpt_correction_T_max 0.712
_exptl_absorpt_correction_T_min 0.554
_exptl_absorpt_correction_type multi-scan
_exptl_absorpt_process_details '(DENZO-SMN; Otwinowski & Minor, 1997)'
_exptl_crystal_colour colourless
_exptl_crystal_density_diffrn 1.632
_exptl_crystal_density_meas ?
_exptl_crystal_density_method 'not measured'
_exptl_crystal_description block
_exptl_crystal_F_000 728
_exptl_crystal_size_max 0.40
_exptl_crystal_size_mid 0.22
_exptl_crystal_size_min 0.20
_refine_diff_density_max 0.68
_refine_diff_density_min -1.06
_refine_ls_abs_structure_details 'Flack (1983), 1408 Friedel pairs'
_refine_ls_abs_structure_Flack -0.01(3)
_refine_ls_extinction_method none
_refine_ls_goodness_of_fit_ref 1.000
_refine_ls_hydrogen_treatment constr
_refine_ls_matrix_type full
_refine_ls_number_parameters 181
_refine_ls_number_reflns 3376
_refine_ls_number_restraints 0
_refine_ls_restrained_S_all 1.000
_refine_ls_R_factor_all 0.029
_refine_ls_R_factor_gt 0.025
_refine_ls_shift/su_max 0.001
_refine_ls_shift/su_mean 0.000
_refine_ls_structure_factor_coef Fsqd
_refine_ls_weighting_details 'w = 1/[\s^2^(Fo^2^)+(0.0221P)^2^+1.0158P] where P=(Fo^2^+2Fc^2^)/3'
_refine_ls_weighting_scheme calc
_refine_ls_wR_factor_gt 0.058
_refine_ls_wR_factor_ref 0.060
_reflns_number_gt 3120
_reflns_number_total 3376
_reflns_threshold_expression I>2\s(I)
_cod_data_source_file sk1536.cif
_cod_data_source_block I
_cod_depositor_comments
;
The following automatic conversions were performed:

'_exptl_crystal_density_meas' value 'not measured' was changed to '?'
- the value is perceived as not measured.

Automatic conversion script
Id: cif_fix_values 3008 2015-01-20 13:52:24Z robertas 
;
_cod_database_code 2012656
_cod_database_fobs_code 2012656

loop_
_symmetry_equiv_pos_as_xyz
'x, y, z'
'-x+1/2, -y, z+1/2'
'-x, y+1/2, -z+1/2'
'x+1/2, -y+1/2, -z'

loop_
_atom_site_label
_atom_site_fract_x
_atom_site_fract_y
_atom_site_fract_z
_atom_site_U_iso_or_equiv
_atom_site_adp_type
_atom_site_calc_flag
_atom_site_refinement_flags
_atom_site_occupancy
_atom_site_disorder_assembly
_atom_site_disorder_group
_atom_site_type_symbol
Sn1 0.565990(18) 0.247677(16) 0.003450(8) 0.01350(7) Uani d . 1 . . Sn
C11 0.6051(3) 0.1461(3) 0.10708(16) 0.0187(6) Uani d . 1 . . C
C12 0.7054(4) 0.0355(3) 0.10904(18) 0.0238(7) Uani d . 1 . . C
C13 0.7341(4) -0.0293(3) 0.1767(2) 0.0317(8) Uani d . 1 . . C
C14 0.6675(4) 0.0145(4) 0.2428(2) 0.0391(9) Uani d . 1 . . C
C15 0.5652(4) 0.1226(3) 0.24182(18) 0.0347(8) Uani d . 1 . . C
C16 0.5352(4) 0.1866(3) 0.17407(17) 0.0273(7) Uani d . 1 . . C
C26 0.4913(3) -0.0019(3) -0.08508(18) 0.0244(7) Uani d . 1 . . C
C21 0.4901(3) 0.1339(3) -0.09059(16) 0.0169(6) Uani d . 1 . . C
C22 0.4456(4) 0.1906(3) -0.15902(16) 0.0253(6) Uani d . 1 . . C
C23 0.3999(4) 0.1134(4) -0.21958(18) 0.0354(8) Uani d . 1 . . C
C24 0.3995(4) -0.0221(4) -0.2130(2) 0.0395(9) Uani d . 1 . . C
C25 0.4458(4) -0.0788(3) -0.14645(19) 0.0329(8) Uani d . 1 . . C
C31 0.6261(3) 0.4483(3) -0.01089(17) 0.0177(5) Uani d . 1 . . C
C32 0.5807(4) 0.5435(3) 0.04118(19) 0.0290(7) Uani d . 1 . . C
C33 0.6265(4) 0.6737(3) 0.0318(3) 0.0380(9) Uani d . 1 . . C
C34 0.7172(4) 0.7099(3) -0.0299(3) 0.0383(9) Uani d . 1 . . C
C35 0.7619(4) 0.6170(3) -0.0827(2) 0.0303(7) Uani d . 1 . . C
C36 0.7174(4) 0.4865(3) -0.07307(18) 0.0234(6) Uani d . 1 . . C
O1 0.3191(2) 0.30112(18) 0.03424(12) 0.0181(4) Uani d . 1 . . O
H12 0.7540 0.0047 0.0638 0.029 Uiso calc R 1 . . H
H13 0.8008 -0.1051 0.1771 0.038 Uiso calc R 1 . . H
H14 0.6910 -0.0286 0.2891 0.047 Uiso calc R 1 . . H
H15 0.5161 0.1524 0.2872 0.042 Uiso calc R 1 . . H
H16 0.4649 0.2602 0.1737 0.033 Uiso calc R 1 . . H
H26 0.5233 -0.0424 -0.0391 0.029 Uiso calc R 1 . . H
H22 0.4467 0.2831 -0.1642 0.030 Uiso calc R 1 . . H
H23 0.3687 0.1531 -0.2659 0.043 Uiso calc R 1 . . H
H24 0.3672 -0.0750 -0.2544 0.047 Uiso calc R 1 . . H
H25 0.4470 -0.1714 -0.1421 0.039 Uiso calc R 1 . . H
H32 0.5176 0.5194 0.0838 0.035 Uiso calc R 1 . . H
H33 0.5949 0.7374 0.0680 0.046 Uiso calc R 1 . . H
H34 0.7491 0.7985 -0.0362 0.046 Uiso calc R 1 . . H
H35 0.8232 0.6422 -0.1257 0.036 Uiso calc R 1 . . H
H36 0.7498 0.4231 -0.1093 0.028 Uiso calc R 1 . . H
H1 0.3274 0.3731 0.0630 0.022 Uiso d R 1 . . H

loop_
_atom_site_aniso_label
_atom_site_aniso_U_11
_atom_site_aniso_U_22
_atom_site_aniso_U_33
_atom_site_aniso_U_12
_atom_site_aniso_U_13
_atom_site_aniso_U_23
Sn1 0.01138(10) 0.01108(10) 0.01804(10) -0.00002(6) -0.00070(6) -0.00076(10)
C11 0.0159(14) 0.0176(14) 0.0225(14) -0.0024(11) -0.0050(11) 0.0024(11)
C12 0.0226(15) 0.0183(15) 0.0306(17) -0.0033(13) -0.0060(13) -0.0005(13)
C13 0.0354(19) 0.0171(15) 0.043(2) -0.0013(14) -0.0143(16) 0.0101(14)
C14 0.046(2) 0.039(2) 0.032(2) -0.0101(18) -0.0119(16) 0.0181(17)
C15 0.0400(19) 0.040(2) 0.0236(16) -0.0042(17) 0.0025(15) 0.0035(14)
C16 0.0254(16) 0.0308(16) 0.0256(16) -0.0022(13) -0.0008(12) 0.0008(13)
C26 0.0236(15) 0.0229(15) 0.0267(16) -0.0025(13) 0.0007(12) -0.0034(13)
C21 0.0130(13) 0.0152(14) 0.0226(14) -0.0008(11) 0.0020(10) -0.0021(11)
C22 0.0242(15) 0.0277(16) 0.0241(15) 0.0072(13) 0.0009(13) -0.0012(12)
C23 0.0336(18) 0.052(2) 0.0210(15) 0.0149(17) -0.0037(14) -0.0067(15)
C24 0.0321(19) 0.054(2) 0.0324(19) -0.0009(17) -0.0023(15) -0.0249(18)
C25 0.0371(19) 0.0196(15) 0.0419(19) -0.0043(14) 0.0057(17) -0.0128(14)
C31 0.0105(12) 0.0138(12) 0.0287(15) -0.0006(10) -0.0023(11) 0.0013(12)
C32 0.0199(15) 0.0210(15) 0.0461(19) -0.0014(12) 0.0037(14) -0.0075(14)
C33 0.0261(17) 0.0169(15) 0.071(3) 0.0012(13) 0.0023(17) -0.0133(16)
C34 0.0245(15) 0.0125(13) 0.078(3) -0.0013(13) -0.0061(18) 0.0062(17)
C35 0.0247(16) 0.0257(16) 0.0405(19) -0.0053(13) -0.0077(14) 0.0151(15)
C36 0.0182(14) 0.0222(15) 0.0297(17) 0.0014(13) -0.0057(13) 0.0063(13)
O1 0.0123(9) 0.0151(9) 0.0269(12) -0.0033(7) -0.0013(7) -0.0037(9)

loop_
_atom_type_symbol
_atom_type_description
_atom_type_scat_dispersion_real
_atom_type_scat_dispersion_imag
_atom_type_scat_source
C C 0.0033 0.0016 'International Tables Vol C Tables 4.2.6.8 and 6.1.1.4'
H H 0.0000 0.0000 'International Tables Vol C Tables 4.2.6.8 and 6.1.1.4'
O O 0.0106 0.0060 'International Tables Vol C Tables 4.2.6.8 and 6.1.1.4'
Sn Sn -0.6537 1.4246 'International Tables Vol C Tables 4.2.6.8 and 6.1.1.4'

loop_
_geom_angle_atom_site_label_1
_geom_angle_atom_site_label_2
_geom_angle_atom_site_label_3
_geom_angle_site_symmetry_1
_geom_angle_site_symmetry_3
_geom_angle
_geom_angle_publ_flag
O1 Sn1 O1 . 4 176.842(12) y
Sn1 O1 Sn1 . 4_455 137.66(10) y
Sn1 O1 H1 . . 106.0 y
Sn1 O1 H1 4_455 . 114.9 y
C11 Sn1 C21 . . 116.84(11) y
C21 Sn1 C31 . . 120.24(11) y
C31 Sn1 C11 . . 122.51(11) y
C11 Sn1 O1 . . 92.79(10) y
C21 Sn1 O1 . . 93.29(9) y
C31 Sn1 O1 . . 90.36(8) y
C11 Sn1 O1 . 4 90.36(9) y
C21 Sn1 O1 . 4 85.43(9) y
C31 Sn1 O1 . 4 87.81(8) y
C16 C11 C12 . . 117.9(3) no
C16 C11 Sn1 . . 121.9(2) no
C12 C11 Sn1 . . 120.2(2) no
C13 C12 C11 . . 120.5(3) no
C13 C12 H12 . . 119.8 no
C11 C12 H12 . . 119.8 no
C14 C13 C12 . . 120.8(3) no
C14 C13 H13 . . 119.6 no
C12 C13 H13 . . 119.6 no
C13 C14 C15 . . 119.5(3) no
C13 C14 H14 . . 120.2 no
C15 C14 H14 . . 120.2 no
C16 C15 C14 . . 119.6(3) no
C16 C15 H15 . . 120.2 no
C14 C15 H15 . . 120.2 no
C11 C16 C15 . . 121.7(3) no
C11 C16 H16 . . 119.2 no
C15 C16 H16 . . 119.2 no
C21 C26 C25 . . 120.5(3) no
C21 C26 H26 . . 119.8 no
C25 C26 H26 . . 119.8 no
C26 C21 C22 . . 118.6(3) no
C26 C21 Sn1 . . 119.3(2) no
C22 C21 Sn1 . . 122.1(2) no
C23 C22 C21 . . 120.5(3) no
C23 C22 H22 . . 119.7 no
C21 C22 H22 . . 119.7 no
C22 C23 C24 . . 120.3(3) no
C22 C23 H23 . . 119.9 no
C24 C23 H23 . . 119.9 no
C25 C24 C23 . . 119.6(3) no
C25 C24 H24 . . 120.2 no
C23 C24 H24 . . 120.2 no
C24 C25 C26 . . 120.5(3) no
C24 C25 H25 . . 119.7 no
C26 C25 H25 . . 119.7 no
C36 C31 C32 . . 118.3(3) no
C36 C31 Sn1 . . 119.5(2) no
C32 C31 Sn1 . . 122.2(2) no
C31 C32 C33 . . 121.1(3) no
C31 C32 H32 . . 119.5 no
C33 C32 H32 . . 119.5 no
C34 C33 C32 . . 120.0(3) no
C34 C33 H33 . . 120.0 no
C32 C33 H33 . . 120.0 no
C33 C34 C35 . . 119.8(3) no
C33 C34 H34 . . 120.1 no
C35 C34 H34 . . 120.1 no
C34 C35 C36 . . 120.3(3) no
C34 C35 H35 . . 119.9 no
C36 C35 H35 . . 119.9 no
C31 C36 C35 . . 120.5(3) no
C31 C36 H36 . . 119.7 no
C35 C36 H36 . . 119.7 no

loop_
_geom_bond_atom_site_label_1
_geom_bond_atom_site_label_2
_geom_bond_site_symmetry_2
_geom_bond_distance
_geom_bond_publ_flag
Sn1 C11 . 2.133(3) y
Sn1 C21 . 2.125(3) y
Sn1 C31 . 2.126(3) y
Sn1 O1 . 2.1797(17) y
Sn1 O1 4 2.2500(17) y
C11 C16 . 1.382(4) no
C11 C12 . 1.401(4) no
C12 C13 . 1.389(4) no
C12 H12 . 0.9500 no
C13 C14 . 1.369(5) no
C13 H13 . 0.9500 no
C14 C15 . 1.391(5) no
C14 H14 . 0.9500 no
C15 C16 . 1.388(4) no
C15 H15 . 0.9500 no
C16 H16 . 0.9500 no
C26 C21 . 1.391(4) no
C26 C25 . 1.393(4) no
C26 H26 . 0.9500 no
C21 C22 . 1.392(4) no
C22 C23 . 1.384(4) no
C22 H22 . 0.9500 no
C23 C24 . 1.390(5) no
C23 H23 . 0.9500 no
C24 C25 . 1.367(5) no
C24 H24 . 0.9500 no
C25 H25 . 0.9500 no
C31 C36 . 1.390(4) no
C31 C32 . 1.392(4) no
C32 C33 . 1.393(4) no
C32 H32 . 0.9500 no
C33 C34 . 1.375(6) no
C33 H33 . 0.9500 no
C34 C35 . 1.382(5) no
C34 H34 . 0.9500 no
C35 C36 . 1.394(4) no
C35 H35 . 0.9500 no
C36 H36 . 0.9500 no
O1 H1 . 0.897 no

loop_
_geom_hbond_atom_site_label_D
_geom_hbond_atom_site_label_H
_geom_hbond_atom_site_label_A
_geom_hbond_site_symmetry_A
_geom_hbond_distance_DH
_geom_hbond_distance_HA
_geom_hbond_distance_DA
_geom_hbond_angle_DHA
_geom_hbond_publ_flag
O1 H1 C32 . 0.90 2.75 3.289(4) 120 y
C12 H12 O1 4_555 0.95 2.69 3.178(4) 113 y
C36 H36 O1 4_555 0.95 2.71 3.134(4) 108 y

loop_
_geom_torsion_atom_site_label_1
_geom_torsion_atom_site_label_2
_geom_torsion_atom_site_label_3
_geom_torsion_atom_site_label_4
_geom_torsion_site_symmetry_1
_geom_torsion_site_symmetry_4
_geom_torsion
_geom_torsion_publ_flag
C21 Sn1 C11 C16 . . -128.8(2) no
C31 Sn1 C11 C16 . . 58.5(3) no
O1 Sn1 C11 C16 . . -33.7(2) no
O1 Sn1 C11 C16 4 . 146.2(2) no
C21 Sn1 C11 C12 . . 51.9(2) no
C31 Sn1 C11 C12 . . -120.8(2) no
O1 Sn1 C11 C12 . . 147.0(2) y
O1 Sn1 C21 C22 . . 78.8(2) y
O1 Sn1 C31 C32 . . 45.2(2) y
O1 Sn1 C11 C12 4 . -33.1(2) y
O1 Sn1 C21 C22 4 . -98.3(2) y
O1 Sn1 C31 C32 4 . -137.3(2) y
C16 C11 C12 C13 . . -0.8(4) no
Sn1 C11 C12 C13 . . 178.6(2) no
C11 C12 C13 C14 . . -1.1(5) no
C12 C13 C14 C15 . . 2.3(5) no
C13 C14 C15 C16 . . -1.6(5) no
C12 C11 C16 C15 . . 1.4(5) no
Sn1 C11 C16 C15 . . -177.9(3) no
C14 C15 C16 C11 . . -0.2(5) no
C25 C26 C21 C22 . . -1.2(4) no
C25 C26 C21 Sn1 . . -178.5(2) no
C31 Sn1 C21 C26 . . 163.7(2) no
C11 Sn1 C21 C26 . . -9.2(3) no
O1 Sn1 C21 C26 . . -104.0(2) no
O1 Sn1 C21 C26 4 . 78.9(2) no
C31 Sn1 C21 C22 . . -13.5(3) no
C11 Sn1 C21 C22 . . 173.6(2) no
C26 C21 C22 C23 . . 1.5(4) no
Sn1 C21 C22 C23 . . 178.7(2) no
C21 C22 C23 C24 . . -0.7(5) no
C22 C23 C24 C25 . . -0.5(5) no
C23 C24 C25 C26 . . 0.8(5) no
C21 C26 C25 C24 . . 0.0(5) no
C21 Sn1 C31 C36 . . -42.5(2) no
C11 Sn1 C31 C36 . . 129.9(2) no
O1 Sn1 C31 C36 . . -136.6(2) no
O1 Sn1 C31 C36 4 . 40.9(2) no
C21 Sn1 C31 C32 . . 139.3(2) no
C11 Sn1 C31 C32 . . -48.3(3) no
C36 C31 C32 C33 . . -0.5(5) no
Sn1 C31 C32 C33 . . 177.7(2) no
C31 C32 C33 C34 . . 0.3(5) no
C32 C33 C34 C35 . . 0.4(6) no
C33 C34 C35 C36 . . -1.0(5) no
C32 C31 C36 C35 . . 0.0(4) no
Sn1 C31 C36 C35 . . -178.3(2) no
C34 C35 C36 C31 . . 0.8(5) no
C21 Sn1 O1 Sn1 . 4_455 5.14(16) no
C31 Sn1 O1 Sn1 . 4_455 125.45(16) no
C11 Sn1 O1 Sn1 . 4_455 -111.97(16) no
